data_2205211
loop_
_publ_author_name
'Ali, Hapipah M.'
'Puvaneswary, Subramaniam'
'Ng, Seik Weng'

_publ_section_title
;
 <i>catena</i>-Poly[[[diaquahexapyridine-\m-sulfato-dicobalt(II)]-\m-sulfato]
 tetrahydrate]
;
_journal_issue 3
_journal_name_full 'Acta Crystallographica Section E'
_journal_page_first m474
_journal_page_last m475
_journal_paper_doi 10.1107/S1600536805003429
_journal_volume 61
_journal_year 2005
_chemical_formula_iupac '[Co2 (S O4)2 (C5 H5 N)6 (H2 O)2], 4H2 O'
_chemical_formula_moiety '6C5 H5 N, 2S O4, 2H2 O, 2Co, 4H2O'
_chemical_formula_sum 'C30 H42 Co2 N6 O14 S2'
_chemical_formula_weight 892.68
_chemical_name_systematic
;
catena-Poly[[[diaquahexapyridine-\m~2~-sulfato-dicobalt(II)]-\m-sulfato]
tetrahydrate]
;
_space_group_IT_number 14
_symmetry_cell_setting monoclinic
_symmetry_space_group_name_Hall '-P 2yn'
_symmetry_space_group_name_H-M 'P 1 21/n 1'
_atom_sites_solution_hydrogens geom
_atom_sites_solution_primary direct
_atom_sites_solution_secondary difmap
_audit_creation_method SHELXL-97
_cell_angle_alpha 90.00
_cell_angle_beta 108.289(2)
_cell_angle_gamma 90.00
_cell_formula_units_Z 2
_cell_length_a 12.486(2)
_cell_length_b 9.4430(10)
_cell_length_c 16.839(2)
_cell_measurement_reflns_used 837
_cell_measurement_temperature 298(2)
_cell_measurement_theta_max 27.5
_cell_measurement_theta_min 1.8
_cell_volume 1885.1(4)
_computing_cell_refinement 'SAINT (Bruker, 2002)'
_computing_data_collection 'SMART (Bruker, 2002)'
_computing_data_reduction SAINT
_computing_molecular_graphics 'ORTEPII (Johnson, 1976)'
_computing_publication_material SHELXL97
_computing_structure_refinement 'SHELXL97 (Sheldrick, 1997)'
_computing_structure_solution 'SHELXS97 (Sheldrick, 1997)'
_diffrn_ambient_temperature 298(2)
_diffrn_measured_fraction_theta_full 0.97
_diffrn_measured_fraction_theta_max 0.97
_diffrn_measurement_device_type 'Bruker APEX area-detector'
_diffrn_measurement_method '\f and \w'
_diffrn_radiation_monochromator graphite
_diffrn_radiation_source 'fine-focus sealed tube'
_diffrn_radiation_type MoK\a
_diffrn_radiation_wavelength 0.71073
_diffrn_reflns_av_R_equivalents 0.026
_diffrn_reflns_av_sigmaI/netI 0.035
_diffrn_reflns_limit_h_max 13
_diffrn_reflns_limit_h_min -16
_diffrn_reflns_limit_k_max 12
_diffrn_reflns_limit_k_min -11
_diffrn_reflns_limit_l_max 20
_diffrn_reflns_limit_l_min -21
_diffrn_reflns_number 10748
_diffrn_reflns_theta_full 27.5
_diffrn_reflns_theta_max 27.5
_diffrn_reflns_theta_min 1.8
_diffrn_standards_decay_% 0
_diffrn_standards_interval_count 0
_diffrn_standards_interval_time 0
_diffrn_standards_number 0
_exptl_absorpt_coefficient_mu 1.064
_exptl_absorpt_correction_T_max 0.874
_exptl_absorpt_correction_T_min 0.769
_exptl_absorpt_correction_type multi-scan
_exptl_absorpt_process_details '(SADABS; Bruker, 2002)'
_exptl_crystal_colour Pink
_exptl_crystal_density_diffrn 1.573
_exptl_crystal_density_method 'not measured'
_exptl_crystal_description Block
_exptl_crystal_F_000 924
_exptl_crystal_size_max 0.26
_exptl_crystal_size_mid 0.19
_exptl_crystal_size_min 0.13
_refine_diff_density_max 0.39
_refine_diff_density_min -0.25
_refine_ls_extinction_method none
_refine_ls_goodness_of_fit_ref 1.137
_refine_ls_hydrogen_treatment mixed
_refine_ls_matrix_type full
_refine_ls_number_parameters 271
_refine_ls_number_reflns 4221
_refine_ls_number_restraints 6
_refine_ls_restrained_S_all 1.136
_refine_ls_R_factor_all 0.0591
_refine_ls_R_factor_gt 0.0475
_refine_ls_shift/su_max 0.001
_refine_ls_shift/su_mean 0.000
_refine_ls_structure_factor_coef Fsqd
_refine_ls_weighting_details 'calc w = 1/[\s^2^(Fo^2^)+(0.0514P)^2^+0.7327P] where P = (Fo^2^+2Fc^2^)/3'
_refine_ls_weighting_scheme calc
_refine_ls_wR_factor_gt 0.1060
_refine_ls_wR_factor_ref 0.1114
_reflns_number_gt 3588
_reflns_number_total 4221
_reflns_threshold_expression I>2\s(I)
_cod_data_source_file bt6596.cif
_cod_data_source_block I
_cod_depositor_comments
;
The following automatic conversions were performed:
'_exptl_absorpt_correction_type' value 'Multi-scan' changed to
'multi-scan' according to
'/home/saulius/struct/CIF-dictionaries/cif_core.dic' dictionary named
'cif_core.dic' version 2.4.1 from 2010-06-29.

Automatic conversion script
Id: cif_fix_enum 1527 2010-12-29 10:47:43Z saulius 

The following automatic conversions were performed:

'_exptl_absorpt_correction_type' value 'Multi-scan' changed to
'multi-scan' according to
/home/saulius/struct/CIF-dictionaries/cif_core.dic dictionary named
'cif_core.dic' version 2.4.1 from 2010-06-29.

Automatic conversion script
Id: cif_fix_values 1715 2011-07-08 13:25:40Z adriana 
;
_cod_original_sg_symbol_H-M 'P 21/n'
_cod_database_code 2205211
_cod_database_fobs_code 2205211

loop_
_symmetry_equiv_pos_as_xyz
'x, y, z'
'-x+1/2, y+1/2, -z+1/2'
'-x, -y, -z'
'x-1/2, -y-1/2, z-1/2'

loop_
_atom_site_label
_atom_site_fract_x
_atom_site_fract_y
_atom_site_fract_z
_atom_site_U_iso_or_equiv
_atom_site_adp_type
_atom_site_calc_flag
_atom_site_refinement_flags
_atom_site_occupancy
_atom_site_type_symbol
Co1 0.5000 0.5000 0.5000 0.02287(13) Uani d S 1 Co
Co2 0.0000 0.5000 0.5000 0.02375(13) Uani d S 1 Co
S1 0.25329(5) 0.36127(7) 0.51985(4) 0.02301(15) Uani d . 1 S
O1 0.35526(15) 0.4470(2) 0.53129(12) 0.0333(4) Uani d . 1 O
O2 0.17400(14) 0.44946(19) 0.55036(11) 0.0288(4) Uani d . 1 O
O3 0.20038(16) 0.3282(2) 0.43151(12) 0.0380(5) Uani d . 1 O
O4 0.28205(18) 0.2335(2) 0.56972(13) 0.0409(5) Uani d . 1 O
O1w -0.00036(17) 0.5488(2) 0.62367(12) 0.0355(5) Uani d D 1 O
H1w1 -0.0632(15) 0.592(3) 0.612(2) 0.047(10) Uiso d D 1 H
H1w2 0.046(2) 0.598(3) 0.6611(15) 0.046(10) Uiso d D 1 H
O2w 0.1564(2) 0.7038(3) 0.75883(17) 0.0569(6) Uani d D 1 O
H2w1 0.167(3) 0.706(4) 0.8111(8) 0.070(13) Uiso d D 1 H
H2w2 0.175(4) 0.785(2) 0.746(3) 0.082(16) Uiso d D 1 H
O3w 0.2166(3) 0.9841(3) 0.77666(17) 0.0648(8) Uani d D 1 O
H3w1 0.255(3) 0.974(4) 0.8277(9) 0.062(12) Uiso d D 1 H
H3w2 0.248(3) 1.052(3) 0.759(3) 0.073(13) Uiso d D 1 H
N1 0.60081(18) 0.3919(2) 0.61077(14) 0.0297(5) Uani d . 1 N
N2 0.49823(18) 0.6982(2) 0.57082(14) 0.0296(5) Uani d . 1 N
N3 -0.04650(18) 0.2874(2) 0.52054(14) 0.0297(5) Uani d . 1 N
C1 0.5656(2) 0.3697(3) 0.67742(18) 0.0391(7) Uani d . 1 C
H1 0.4957 0.4052 0.6762 0.047 Uiso calc R 1 H
C2 0.6282(3) 0.2971(4) 0.74721(19) 0.0459(8) Uani d . 1 C
H2 0.6014 0.2864 0.7926 0.055 Uiso calc R 1 H
C3 0.7295(3) 0.2409(4) 0.7496(2) 0.0503(8) Uani d . 1 C
H3 0.7724 0.1898 0.7959 0.060 Uiso calc R 1 H
C4 0.7667(3) 0.2614(4) 0.6820(2) 0.0532(9) Uani d . 1 C
H4 0.8355 0.2241 0.6818 0.064 Uiso calc R 1 H
C5 0.7013(2) 0.3375(3) 0.61463(19) 0.0408(7) Uani d . 1 C
H5 0.7281 0.3519 0.5696 0.049 Uiso calc R 1 H
C6 0.5510(2) 0.8141(3) 0.55798(19) 0.0370(7) Uani d . 1 C
H6 0.5862 0.8114 0.5168 0.044 Uiso calc R 1 H
C7 0.5564(3) 0.9376(3) 0.6023(2) 0.0518(9) Uani d . 1 C
H7 0.5952 1.0157 0.5917 0.062 Uiso calc R 1 H
C8 0.5037(3) 0.9438(4) 0.6625(2) 0.0562(9) Uani d . 1 C
H8 0.5060 1.0260 0.6933 0.067 Uiso calc R 1 H
C9 0.4476(3) 0.8263(4) 0.6762(2) 0.0490(8) Uani d . 1 C
H9 0.4107 0.8277 0.7163 0.059 Uiso calc R 1 H
C10 0.4467(3) 0.7067(3) 0.62978(19) 0.0395(7) Uani d . 1 C
H10 0.4085 0.6274 0.6396 0.047 Uiso calc R 1 H
C11 -0.1377(2) 0.2238(3) 0.46978(19) 0.0385(7) Uani d . 1 C
H11 -0.1810 0.2728 0.4227 0.046 Uiso calc R 1 H
C12 -0.1711(3) 0.0896(3) 0.4834(2) 0.0469(8) Uani d . 1 C
H12 -0.2353 0.0493 0.4462 0.056 Uiso calc R 1 H
C13 -0.1086(3) 0.0163(3) 0.5526(2) 0.0477(8) Uani d . 1 C
H13 -0.1294 -0.0746 0.5632 0.057 Uiso calc R 1 H
C14 -0.0143(3) 0.0802(3) 0.6061(2) 0.0442(7) Uani d . 1 C
H14 0.0294 0.0334 0.6539 0.053 Uiso calc R 1 H
C15 0.0144(2) 0.2143(3) 0.58789(18) 0.0362(6) Uani d . 1 C
H15 0.0788 0.2561 0.6239 0.043 Uiso calc R 1 H

loop_
_atom_site_aniso_label
_atom_site_aniso_U_11
_atom_site_aniso_U_22
_atom_site_aniso_U_33
_atom_site_aniso_U_12
_atom_site_aniso_U_13
_atom_site_aniso_U_23
Co1 0.0192(2) 0.0261(3) 0.0237(3) -0.00153(18) 0.00736(19) 0.00081(19)
Co2 0.0196(2) 0.0262(3) 0.0252(3) -0.00169(18) 0.00654(19) -0.00192(19)
S1 0.0190(3) 0.0249(3) 0.0256(3) -0.0016(2) 0.0077(2) -0.0020(2)
O1 0.0236(9) 0.0417(11) 0.0373(11) -0.0074(8) 0.0135(8) -0.0030(9)
O2 0.0214(9) 0.0373(10) 0.0279(10) 0.0011(8) 0.0081(7) -0.0056(8)
O3 0.0304(10) 0.0519(13) 0.0298(10) 0.0031(9) 0.0066(8) -0.0118(9)
O4 0.0499(13) 0.0284(11) 0.0472(13) 0.0035(9) 0.0190(10) 0.0070(9)
O1w 0.0281(11) 0.0470(12) 0.0289(11) 0.0018(9) 0.0055(9) -0.0070(9)
O2w 0.0661(17) 0.0561(17) 0.0469(16) -0.0065(13) 0.0156(13) -0.0164(13)
O3w 0.0727(19) 0.0735(19) 0.0372(14) -0.0247(15) 0.0014(13) 0.0109(13)
N1 0.0272(11) 0.0333(13) 0.0287(12) 0.0007(9) 0.0088(9) 0.0022(9)
N2 0.0254(11) 0.0318(12) 0.0306(12) 0.0028(9) 0.0074(9) -0.0015(9)
N3 0.0259(11) 0.0276(12) 0.0361(13) -0.0018(9) 0.0106(10) -0.0006(9)
C1 0.0327(15) 0.0517(18) 0.0345(16) 0.0041(13) 0.0128(12) 0.0070(14)
C2 0.0506(19) 0.059(2) 0.0288(16) 0.0011(16) 0.0131(14) 0.0098(14)
C3 0.049(2) 0.054(2) 0.0372(18) 0.0063(16) -0.0025(15) 0.0108(15)
C4 0.0365(17) 0.070(2) 0.049(2) 0.0198(16) 0.0074(15) 0.0088(17)
C5 0.0354(16) 0.0527(19) 0.0352(16) 0.0081(14) 0.0125(13) 0.0044(14)
C6 0.0362(15) 0.0329(15) 0.0442(17) 0.0028(12) 0.0158(13) 0.0015(13)
C7 0.057(2) 0.0307(17) 0.067(2) -0.0046(15) 0.0189(18) -0.0035(16)
C8 0.069(2) 0.0409(19) 0.056(2) 0.0056(17) 0.0168(19) -0.0184(17)
C9 0.058(2) 0.053(2) 0.0411(18) 0.0061(16) 0.0224(16) -0.0077(15)
C10 0.0404(17) 0.0426(17) 0.0384(16) -0.0002(13) 0.0166(14) -0.0025(13)
C11 0.0343(16) 0.0347(16) 0.0411(17) -0.0047(12) 0.0040(13) -0.0031(13)
C12 0.0436(18) 0.0372(17) 0.055(2) -0.0131(14) 0.0088(15) -0.0070(15)
C13 0.054(2) 0.0303(16) 0.061(2) -0.0092(14) 0.0226(18) -0.0002(15)
C14 0.0499(19) 0.0378(17) 0.0451(19) 0.0041(14) 0.0151(15) 0.0115(14)
C15 0.0307(15) 0.0415(17) 0.0351(15) -0.0017(12) 0.0084(12) 0.0016(13)

loop_
_atom_type_symbol
_atom_type_description
_atom_type_scat_dispersion_real
_atom_type_scat_dispersion_imag
_atom_type_scat_source
C C 0.0033 0.0016 'International Tables Vol C Tables 4.2.6.8 and 6.1.1.4'
H H 0.0000 0.0000 'International Tables Vol C Tables 4.2.6.8 and 6.1.1.4'
N N 0.0061 0.0033 'International Tables Vol C Tables 4.2.6.8 and 6.1.1.4'
O O 0.0106 0.0060 'International Tables Vol C Tables 4.2.6.8 and 6.1.1.4'
S S 0.1246 0.1234 'International Tables Vol C Tables 4.2.6.8 and 6.1.1.4'
Co Co 0.3494 0.9721 'International Tables Vol C Tables 4.2.6.8 and 6.1.1.4'

loop_
_geom_angle_atom_site_label_1
_geom_angle_atom_site_label_2
_geom_angle_atom_site_label_3
_geom_angle_site_symmetry_1
_geom_angle_site_symmetry_3
_geom_angle
_geom_angle_publ_flag
O1 Co1 O1 . 3_666 180.0 yes
O1 Co1 N1 . . 89.12(8) yes
O1 Co1 N1 . 3_666 90.88(8) yes
O1 Co1 N2 . . 84.94(8) yes
O1 Co1 N2 . 3_666 95.06(8) yes
O1 Co1 N1 3_666 . 90.88(8) no
O1 Co1 N1 3_666 3_666 89.12(8) no
O1 Co1 N2 3_666 . 95.06(8) no
O1 Co1 N2 3_666 3_666 84.94(8) no
N1 Co1 N1 . 3_666 180 yes
N1 Co1 N2 . . 92.06(8) yes
N1 Co1 N2 . 3_666 87.94(8) yes
N1 Co1 N2 3_666 . 87.94(8) no
N1 Co1 N2 3_666 3_666 92.06(8) no
N2 Co1 N2 . 3_666 180 yes
O2 Co2 O2 . 3_566 180 yes
O2 Co2 O1w . . 88.51(7) yes
O2 Co2 O1w . 3_566 91.49(7) yes
O2 Co2 N3 . 3_566 88.86(8) yes
O2 Co2 N3 . . 91.14(8) yes
O2 Co2 O1w 3_566 . 91.49(7) no
O2 Co2 O1w 3_566 3_566 88.51(7) no
O2 Co2 N3 3_566 . 88.86(8) no
O2 Co2 N3 3_566 3_566 91.14(8) no
O1w Co2 O1w . 3_566 180 yes
O1w Co2 N3 . 3_566 92.23(9) yes
O1w Co2 N3 . . 87.77(9) yes
O1w Co2 N3 3_566 3_566 87.77(9) no
O1w Co2 N3 3_566 . 92.23(9) no
N3 Co2 N3 3_566 . 180 yes
O4 S1 O3 . . 111.30(12) no
O4 S1 O1 . . 109.60(12) no
O3 S1 O1 . . 110.36(11) no
O4 S1 O2 . . 109.46(11) no
O3 S1 O2 . . 109.34(11) no
O1 S1 O2 . . 106.67(11) no
S1 O1 Co1 . . 151.49(12) no
S1 O2 Co2 . . 133.58(11) no
Co2 O1w H1w1 . . 99(2) no
Co2 O1w H1w2 . . 129(2) no
H1w1 O1w H1w2 . . 106(3) no
H2w1 O2w H2w2 . . 105(4) no
H3w1 O3w H3w2 . . 105(4) no
C5 N1 C1 . . 116.5(2) no
C5 N1 Co1 . . 120.56(18) no
C1 N1 Co1 . . 122.83(18) no
C6 N2 C10 . . 116.6(2) no
C6 N2 Co1 . . 121.10(18) no
C10 N2 Co1 . . 122.27(19) no
C11 N3 C15 . . 117.0(2) no
C11 N3 Co2 . . 122.49(19) no
C15 N3 Co2 . . 120.46(18) no
N1 C1 C2 . . 123.1(3) no
N1 C1 H1 . . 118.5 no
C2 C1 H1 . . 118.5 no
C3 C2 C1 . . 119.6(3) no
C3 C2 H2 . . 120.2 no
C1 C2 H2 . . 120.2 no
C2 C3 C4 . . 118.3(3) no
C2 C3 H3 . . 120.8 no
C4 C3 H3 . . 120.8 no
C5 C4 C3 . . 119.4(3) no
C5 C4 H4 . . 120.3 no
C3 C4 H4 . . 120.3 no
N1 C5 C4 . . 123.1(3) no
N1 C5 H5 . . 118.5 no
C4 C5 H5 . . 118.5 no
N2 C6 C7 . . 123.5(3) no
N2 C6 H6 . . 118.2 no
C7 C6 H6 . . 118.2 no
C6 C7 C8 . . 118.9(3) no
C6 C7 H7 . . 120.5 no
C8 C7 H7 . . 120.5 no
C9 C8 C7 . . 118.6(3) no
C9 C8 H8 . . 120.7 no
C7 C8 H8 . . 120.7 no
C8 C9 C10 . . 119.0(3) no
C8 C9 H9 . . 120.5 no
C10 C9 H9 . . 120.5 no
N2 C10 C9 . . 123.3(3) no
N2 C10 H10 . . 118.3 no
C9 C10 H10 . . 118.3 no
N3 C11 C12 . . 123.4(3) no
N3 C11 H11 . . 118.3 no
C12 C11 H11 . . 118.3 no
C13 C12 C11 . . 119.1(3) no
C13 C12 H12 . . 120.5 no
C11 C12 H12 . . 120.5 no
C12 C13 C14 . . 118.5(3) no
C12 C13 H13 . . 120.8 no
C14 C13 H13 . . 120.8 no
C15 C14 C13 . . 119.1(3) no
C15 C14 H14 . . 120.5 no
C13 C14 H14 . . 120.5 no
N3 C15 C14 . . 122.9(3) no
N3 C15 H15 . . 118.5 no
C14 C15 H15 . . 118.5 no

loop_
_geom_bond_atom_site_label_1
_geom_bond_atom_site_label_2
_geom_bond_site_symmetry_2
_geom_bond_distance
_geom_bond_publ_flag
Co1 O1 . 2.096(2) yes
Co1 O1 3_666 2.096(2) no
Co1 N1 . 2.152(2) yes
Co1 N1 3_666 2.152(2) no
Co1 N2 . 2.223(2) yes
Co1 N2 3_666 2.223(2) no
Co2 O2 . 2.124(2) yes
Co2 O2 3_566 2.124(2) no
Co2 O1w . 2.134(2) yes
Co2 O1w 3_566 2.134(2) no
Co2 N3 . 2.148(2) yes
Co2 N3 3_566 2.148(2) no
S1 O4 . 1.449(2) no
S1 O3 . 1.4594(19) no
S1 O1 . 1.4693(18) no
S1 O2 . 1.5023(18) no
O1w H1w1 . 0.850(10) no
O1w H1w2 . 0.850(10) no
O2w H2w1 . 0.850(10) no
O2w H2w2 . 0.850(10) no
O3w H3w1 . 0.850(10) no
O3w H3w2 . 0.850(10) no
N1 C5 . 1.338(3) no
N1 C1 . 1.344(3) no
N2 C6 . 1.330(3) no
N2 C10 . 1.344(3) no
N3 C11 . 1.333(3) no
N3 C15 . 1.341(4) no
C1 C2 . 1.373(4) no
C1 H1 . 0.9300 no
C2 C3 . 1.361(5) no
C2 H2 . 0.9300 no
C3 C4 . 1.371(5) no
C3 H3 . 0.9300 no
C4 C5 . 1.375(4) no
C4 H4 . 0.9300 no
C5 H5 . 0.9300 no
C6 C7 . 1.375(4) no
C6 H6 . 0.9300 no
C7 C8 . 1.372(5) no
C7 H7 . 0.9300 no
C8 C9 . 1.369(5) no
C8 H8 . 0.9300 no
C9 C10 . 1.372(4) no
C9 H9 . 0.9300 no
C10 H10 . 0.9300 no
C11 C12 . 1.376(4) no
C11 H11 . 0.9300 no
C12 C13 . 1.369(5) no
C12 H12 . 0.9300 no
C13 C14 . 1.378(5) no
C13 H13 . 0.9300 no
C14 C15 . 1.377(4) no
C14 H14 . 0.9300 no
C15 H15 . 0.9300 no

loop_
_geom_hbond_atom_site_label_D
_geom_hbond_atom_site_label_H
_geom_hbond_atom_site_label_A
_geom_hbond_site_symmetry_A
_geom_hbond_distance_DH
_geom_hbond_distance_HA
_geom_hbond_distance_DA
_geom_hbond_angle_DHA
_geom_hbond_publ_flag
O1w H1w1 O3 3_566 0.850(10) 1.800(10) 2.644(3) 170(3) yes
O1w H1w2 O2w . 0.850(10) 2.050(10) 2.891(3) 175(3) yes
O2w H2w1 O4 2_556 0.850(10) 1.920(10) 2.759(3) 168(4) yes
O2w H2w2 O3w . 0.850(10) 1.97(2) 2.742(4) 150(4) yes
O3w H3w1 O2 2_556 0.850(10) 1.980(10) 2.821(3) 173(4) yes
O3w H3w2 O2w 2_556 0.850(10) 1.950(10) 2.787(4) 168(4) yes

loop_
_geom_torsion_atom_site_label_1
_geom_torsion_atom_site_label_2
_geom_torsion_atom_site_label_3
_geom_torsion_atom_site_label_4
_geom_torsion_site_symmetry_1
_geom_torsion
_geom_torsion_publ_flag
O4 S1 O1 Co1 . 86.6(3) no
O3 S1 O1 Co1 . -36.3(3) no
O2 S1 O1 Co1 . -155.0(3) no
N1 Co1 O1 S1 . -103.7(3) no
N1 Co1 O1 S1 3_666 76.3(3) no
N2 Co1 O1 S1 . 164.2(3) no
N2 Co1 O1 S1 3_666 -15.8(3) no
O4 S1 O2 Co2 . -109.25(16) no
O3 S1 O2 Co2 . 12.91(19) no
O1 S1 O2 Co2 . 132.24(15) no
O1w Co2 O2 S1 . 158.70(16) no
O1w Co2 O2 S1 3_566 -21.30(16) no
N3 Co2 O2 S1 3_566 -109.04(16) no
N3 Co2 O2 S1 . 70.96(16) no
O1 Co1 N1 C5 . 153.9(2) no
O1 Co1 N1 C5 3_666 -26.1(2) no
N2 Co1 N1 C5 . -121.2(2) no
N2 Co1 N1 C5 3_666 58.8(2) no
O1 Co1 N1 C1 . -23.1(2) no
O1 Co1 N1 C1 3_666 156.9(2) no
N2 Co1 N1 C1 . 61.8(2) no
N2 Co1 N1 C1 3_666 -118.2(2) no
O1 Co1 N2 C6 . -158.6(2) no
O1 Co1 N2 C6 3_666 21.4(2) no
N1 Co1 N2 C6 . 112.5(2) no
N1 Co1 N2 C6 3_666 -67.5(2) no
O1 Co1 N2 C10 . 23.1(2) no
O1 Co1 N2 C10 3_666 -156.9(2) no
N1 Co1 N2 C10 . -65.8(2) no
N1 Co1 N2 C10 3_666 114.2(2) no
O2 Co2 N3 C11 . -146.8(2) no
O2 Co2 N3 C11 3_566 33.2(2) no
O1w Co2 N3 C11 . 124.8(2) no
O1w Co2 N3 C11 3_566 -55.2(2) no
O2 Co2 N3 C15 . 35.6(2) no
O2 Co2 N3 C15 3_566 -144.4(2) no
O1w Co2 N3 C15 . -52.9(2) no
O1w Co2 N3 C15 3_566 127.1(2) no
C5 N1 C1 C2 . 0.8(5) no
Co1 N1 C1 C2 . 178.0(2) no
N1 C1 C2 C3 . -1.7(5) no
C1 C2 C3 C4 . 1.2(5) no
C2 C3 C4 C5 . 0.1(5) no
C1 N1 C5 C4 . 0.6(5) no
Co1 N1 C5 C4 . -176.7(3) no
C3 C4 C5 N1 . -1.0(5) no
C10 N2 C6 C7 . 1.1(4) no
Co1 N2 C6 C7 . -177.3(3) no
N2 C6 C7 C8 . -0.8(5) no
C6 C7 C8 C9 . 0.0(6) no
C7 C8 C9 C10 . 0.4(5) no
C6 N2 C10 C9 . -0.6(4) no
Co1 N2 C10 C9 . 177.8(2) no
C8 C9 C10 N2 . -0.1(5) no
C15 N3 C11 C12 . 0.1(4) no
Co2 N3 C11 C12 . -177.7(2) no
N3 C11 C12 C13 . 0.2(5) no
C11 C12 C13 C14 . 0.1(5) no
C12 C13 C14 C15 . -0.6(5) no
C11 N3 C15 C14 . -0.7(4) no
Co2 N3 C15 C14 . 177.1(2) no
C13 C14 C15 N3 . 1.0(5) no
